data_3500138
loop_
_publ_author_name
amina

_journal_name_full 'Personal communication to COD'
_journal_year 2024
_chemical_formula_moiety 'C48 N48 O52 Zn16 '
_chemical_formula_sum 'C48 N48 O52 Zn16'
_chemical_formula_weight 3127.20
_chemical_name_common MOF-tetrazine
_space_group_crystal_system cubic
_space_group_IT_number 225
_space_group_name_Hall '-F 4 2 3'
_space_group_name_H-M_alt 'F m -3 m'
_audit_update_record
;
;
_cell_angle_alpha 90.0000
_cell_angle_beta 90.0000
_cell_angle_gamma 90.0000
_cell_formula_units_Z 2
_cell_length_a 25.5193(14)
_cell_length_b 25.5193(14)
_cell_length_c 25.5193(14)
_cell_measurement_reflns_used 3278
_cell_measurement_temperature 100(2)
_cell_measurement_theta_max 67.56
_cell_measurement_theta_min 4.87
_cell_volume 16619.1(16)
_cod_data_source_file CIFtetrazine.cif
_cod_data_source_block 00000001
_cod_original_cell_volume 16619.1
_cod_original_formula_sum 'C48 N48 O52 Zn16 '
_cod_database_code 3500138

loop_
_symmetry_equiv_pos_site_id
_symmetry_equiv_pos_as_xyz
1 x,y,z
2 x,-y,-z
3 -x,y,-z
4 -x,-y,z
5 y,z,x
6 -y,-z,x
7 y,-z,-x
8 -y,z,-x
9 z,x,y
10 -z,x,-y
11 -z,-x,y
12 z,-x,-y
13 y,x,z
14 -y,x,-z
15 y,-x,-z
16 -y,-x,z
17 z,y,x
18 -z,-y,x
19 -z,y,-x
20 z,-y,-x
21 x,z,y
22 x,-z,-y
23 -x,-z,y
24 -x,z,-y
25 -x,-y,-z
26 -x,y,z
27 x,-y,z
28 x,y,-z
29 -y,-z,-x
30 y,z,-x
31 -y,z,x
32 y,-z,x
33 -z,-x,-y
34 z,-x,y
35 z,x,-y
36 -z,x,y
37 -y,-x,-z
38 y,-x,z
39 -y,x,z
40 y,x,-z
41 -z,-y,-x
42 z,y,-x
43 z,-y,x
44 -z,y,x
45 -x,-z,-y
46 -x,z,y
47 x,z,-y
48 x,-z,y
49 1/2+x,1/2+y,z
50 1/2+x,1/2-y,-z
51 1/2-x,1/2+y,-z
52 1/2-x,1/2-y,z
53 1/2+y,1/2+z,x
54 1/2-y,1/2-z,x
55 1/2+y,1/2-z,-x
56 1/2-y,1/2+z,-x
57 1/2+z,1/2+x,y
58 1/2-z,1/2+x,-y
59 1/2-z,1/2-x,y
60 1/2+z,1/2-x,-y
61 1/2+y,1/2+x,z
62 1/2-y,1/2+x,-z
63 1/2+y,1/2-x,-z
64 1/2-y,1/2-x,z
65 1/2+z,1/2+y,x
66 1/2-z,1/2-y,x
67 1/2-z,1/2+y,-x
68 1/2+z,1/2-y,-x
69 1/2+x,1/2+z,y
70 1/2+x,1/2-z,-y
71 1/2-x,1/2-z,y
72 1/2-x,1/2+z,-y
73 1/2-x,1/2-y,-z
74 1/2-x,1/2+y,z
75 1/2+x,1/2-y,z
76 1/2+x,1/2+y,-z
77 1/2-y,1/2-z,-x
78 1/2+y,1/2+z,-x
79 1/2-y,1/2+z,x
80 1/2+y,1/2-z,x
81 1/2-z,1/2-x,-y
82 1/2+z,1/2-x,y
83 1/2+z,1/2+x,-y
84 1/2-z,1/2+x,y
85 1/2-y,1/2-x,-z
86 1/2+y,1/2-x,z
87 1/2-y,1/2+x,z
88 1/2+y,1/2+x,-z
89 1/2-z,1/2-y,-x
90 1/2+z,1/2+y,-x
91 1/2+z,1/2-y,x
92 1/2-z,1/2+y,x
93 1/2-x,1/2-z,-y
94 1/2-x,1/2+z,y
95 1/2+x,1/2+z,-y
96 1/2+x,1/2-z,y
97 1/2+x,y,1/2+z
98 1/2+x,-y,1/2-z
99 1/2-x,y,1/2-z
100 1/2-x,-y,1/2+z
101 1/2+y,z,1/2+x
102 1/2-y,-z,1/2+x
103 1/2+y,-z,1/2-x
104 1/2-y,z,1/2-x
105 1/2+z,x,1/2+y
106 1/2-z,x,1/2-y
107 1/2-z,-x,1/2+y
108 1/2+z,-x,1/2-y
109 1/2+y,x,1/2+z
110 1/2-y,x,1/2-z
111 1/2+y,-x,1/2-z
112 1/2-y,-x,1/2+z
113 1/2+z,y,1/2+x
114 1/2-z,-y,1/2+x
115 1/2-z,y,1/2-x
116 1/2+z,-y,1/2-x
117 1/2+x,z,1/2+y
118 1/2+x,-z,1/2-y
119 1/2-x,-z,1/2+y
120 1/2-x,z,1/2-y
121 1/2-x,-y,1/2-z
122 1/2-x,y,1/2+z
123 1/2+x,-y,1/2+z
124 1/2+x,y,1/2-z
125 1/2-y,-z,1/2-x
126 1/2+y,z,1/2-x
127 1/2-y,z,1/2+x
128 1/2+y,-z,1/2+x
129 1/2-z,-x,1/2-y
130 1/2+z,-x,1/2+y
131 1/2+z,x,1/2-y
132 1/2-z,x,1/2+y
133 1/2-y,-x,1/2-z
134 1/2+y,-x,1/2+z
135 1/2-y,x,1/2+z
136 1/2+y,x,1/2-z
137 1/2-z,-y,1/2-x
138 1/2+z,y,1/2-x
139 1/2+z,-y,1/2+x
140 1/2-z,y,1/2+x
141 1/2-x,-z,1/2-y
142 1/2-x,z,1/2+y
143 1/2+x,z,1/2-y
144 1/2+x,-z,1/2+y
145 x,1/2+y,1/2+z
146 x,1/2-y,1/2-z
147 -x,1/2+y,1/2-z
148 -x,1/2-y,1/2+z
149 y,1/2+z,1/2+x
150 -y,1/2-z,1/2+x
151 y,1/2-z,1/2-x
152 -y,1/2+z,1/2-x
153 z,1/2+x,1/2+y
154 -z,1/2+x,1/2-y
155 -z,1/2-x,1/2+y
156 z,1/2-x,1/2-y
157 y,1/2+x,1/2+z
158 -y,1/2+x,1/2-z
159 y,1/2-x,1/2-z
160 -y,1/2-x,1/2+z
161 z,1/2+y,1/2+x
162 -z,1/2-y,1/2+x
163 -z,1/2+y,1/2-x
164 z,1/2-y,1/2-x
165 x,1/2+z,1/2+y
166 x,1/2-z,1/2-y
167 -x,1/2-z,1/2+y
168 -x,1/2+z,1/2-y
169 -x,1/2-y,1/2-z
170 -x,1/2+y,1/2+z
171 x,1/2-y,1/2+z
172 x,1/2+y,1/2-z
173 -y,1/2-z,1/2-x
174 y,1/2+z,1/2-x
175 -y,1/2+z,1/2+x
176 y,1/2-z,1/2+x
177 -z,1/2-x,1/2-y
178 z,1/2-x,1/2+y
179 z,1/2+x,1/2-y
180 -z,1/2+x,1/2+y
181 -y,1/2-x,1/2-z
182 y,1/2-x,1/2+z
183 -y,1/2+x,1/2+z
184 y,1/2+x,1/2-z
185 -z,1/2-y,1/2-x
186 z,1/2+y,1/2-x
187 z,1/2-y,1/2+x
188 -z,1/2+y,1/2+x
189 -x,1/2-z,1/2-y
190 -x,1/2+z,1/2+y
191 x,1/2+z,1/2-y
192 x,1/2-z,1/2+y

loop_
_atom_site_label
_atom_site_type_symbol
_atom_site_fract_x
_atom_site_fract_y
_atom_site_fract_z
O1 O 0.25000 0.25000 0.25000
O2 O 0.2201(3) 0.2201(3) 0.1343(3)
N1 N 0.2215(4) 0.2215(4) 0.0254(5)
C1 C 0.25000 0.25000 0.0544(6)
C2 C 0.25000 0.25000 0.1103(6)
Zn1 Zn 0.20621(3) 0.20621(3) 0.20621(3)
O3 O 0.2201(3) 0.2201(3) -0.1343(3)
N2 N 0.2215(4) 0.2215(4) -0.0254(5)
C3 C 0.25000 0.25000 -0.0544(6)
C4 C 0.25000 0.25000 -0.1103(6)
O4 O 0.2799(3) 0.2799(3) 0.1343(3)
N3 N 0.2785(4) 0.2785(4) 0.0254(5)
O5 O 0.2799(3) 0.2799(3) -0.1343(3)
N4 N 0.2785(4) 0.2785(4) -0.0254(5)
O6 O 0.2201(3) 0.1343(3) 0.2201(3)
N5 N 0.2215(4) 0.0254(5) 0.2215(4)
C5 C 0.25000 0.0544(6) 0.25000
C6 C 0.25000 0.1103(6) 0.25000
O7 O 0.2201(3) -0.1343(3) 0.2201(3)
N6 N 0.2215(4) -0.0254(5) 0.2215(4)
C7 C 0.25000 -0.0544(6) 0.25000
C8 C 0.25000 -0.1103(6) 0.25000
O8 O 0.2799(3) 0.1343(3) 0.2799(3)
N7 N 0.2785(4) 0.0254(5) 0.2785(4)
O9 O 0.2799(3) -0.1343(3) 0.2799(3)
N8 N 0.2785(4) -0.0254(5) 0.2785(4)
O10 O 0.1343(3) 0.2201(3) 0.2201(3)
N9 N 0.0254(5) 0.2215(4) 0.2215(4)
C9 C 0.0544(6) 0.25000 0.25000
C10 C 0.1103(6) 0.25000 0.25000
O11 O -0.1343(3) 0.2201(3) 0.2201(3)
N10 N -0.0254(5) 0.2215(4) 0.2215(4)
C11 C -0.0544(6) 0.25000 0.25000
C12 C -0.1103(6) 0.25000 0.25000
O12 O 0.1343(3) 0.2799(3) 0.2799(3)
N11 N 0.0254(5) 0.2785(4) 0.2785(4)
O13 O -0.1343(3) 0.2799(3) 0.2799(3)
N12 N -0.0254(5) 0.2785(4) 0.2785(4)
Zn2 Zn 0.20621(3) 0.20621(3) -0.20621(3)
Zn3 Zn 0.20621(3) -0.20621(3) 0.20621(3)
Zn4 Zn -0.20621(3) 0.20621(3) 0.20621(3)
O14 O -0.25000 0.25000 0.25000
O15 O 0.25000 -0.25000 0.25000
O16 O 0.25000 0.25000 -0.25000
O17 O -0.2201(3) 0.2201(3) 0.1343(3)
O18 O 0.2201(3) -0.2201(3) 0.1343(3)
O19 O 0.2201(3) 0.1343(3) -0.2201(3)
O20 O -0.2201(3) 0.1343(3) 0.2201(3)
O21 O 0.1343(3) -0.2201(3) 0.2201(3)
O22 O 0.1343(3) 0.2201(3) -0.2201(3)
Zn5 Zn 0.29379(3) 0.29379(3) 0.20621(3)
Zn6 Zn 0.29379(3) 0.29379(3) -0.20621(3)
Zn7 Zn 0.29379(3) 0.20621(3) 0.29379(3)
Zn8 Zn 0.29379(3) -0.20621(3) 0.29379(3)
Zn9 Zn 0.20621(3) 0.29379(3) 0.29379(3)
Zn10 Zn -0.20621(3) 0.29379(3) 0.29379(3)
